data_7027620
loop_
_publ_author_name
'Bhattacharyya, Pravat'
'Loza, Maria L.'
'Parr, Jonathan'
'Slawin, Alexandra M. Z.'

_publ_section_title
;
 Complexes of ruthenium with tridentate [P,N,O] ligands
;
_journal_issue 17
_journal_name_full 'Journal of the Chemical Society, Dalton Transactions'
_journal_page_first 2917
_journal_paper_doi 10.1039/a904905c
_journal_year 1999
_chemical_formula_analytical 'C56.20 H54.40 Cl0.40 N2 O4 P2 Ru'
_chemical_formula_moiety 'C56 H50 N2 O4 P2 Ru.[O H2].[C H2 Cl2]0.2'
_chemical_formula_structural 'C56.20 H54.40 Cl0.40 N2 O4 P2 Ru'
_chemical_formula_sum 'C56.2 H54.4 Cl0.4 N2 O4 P2 Ru'
_chemical_formula_weight 999.01
_chemical_melting_point ?
_space_group_IT_number 152
_symmetry_cell_setting trigonal
_symmetry_space_group_name_Hall 'P 31 2"'
_symmetry_space_group_name_H-M 'P 31 2 1'
_atom_sites_solution_hydrogens geom
_atom_sites_solution_primary direct
_atom_sites_solution_secondary difmap
_audit_creation_method SHELXL
_cell_angle_alpha 90.00
_cell_angle_beta 90.00
_cell_angle_gamma 120.00
_cell_formula_units_Z 3
_cell_length_a 19.90540(10)
_cell_length_b 19.90540(10)
_cell_length_c 12.04170(10)
_cell_measurement_reflns_used 38
_cell_measurement_temperature 293(2)
_cell_measurement_theta_max 166
_cell_measurement_theta_min 12
_cell_volume 4132.00(5)
_computing_cell_refinement SMART/SAINT
_computing_data_collection SMART
_computing_data_reduction SAINT
_computing_molecular_graphics SHELXTL
_computing_publication_material SHELXTL
_computing_structure_refinement SHELXTL
_computing_structure_solution SHELXTL
_diffrn_ambient_temperature 293(2)
_diffrn_measurement_device SMART
_diffrn_measurement_method CCD
_diffrn_radiation_monochromator graphite
_diffrn_radiation_source 'fine-focus sealed tube'
_diffrn_radiation_type MoK\a
_diffrn_radiation_wavelength 0.71073
_diffrn_reflns_av_R_equivalents 0.0483
_diffrn_reflns_av_sigmaI/netI 0.0381
_diffrn_reflns_limit_h_max 20
_diffrn_reflns_limit_h_min -22
_diffrn_reflns_limit_k_max 22
_diffrn_reflns_limit_k_min -19
_diffrn_reflns_limit_l_max 13
_diffrn_reflns_limit_l_min -13
_diffrn_reflns_number 18400
_diffrn_reflns_theta_max 23.27
_diffrn_reflns_theta_min 1.18
_diffrn_standards_decay_% -
_diffrn_standards_interval_count -
_diffrn_standards_interval_time -
_diffrn_standards_number -
_exptl_absorpt_coefficient_mu 0.405
_exptl_absorpt_correction_T_max 1.000000
_exptl_absorpt_correction_T_min 0.857257
_exptl_absorpt_correction_type sadabs
_exptl_crystal_colour orange
_exptl_crystal_density_diffrn 1.204
_exptl_crystal_density_meas ?
_exptl_crystal_density_method -
_exptl_crystal_description prism
_exptl_crystal_F_000 1555
_exptl_crystal_size_max .08
_exptl_crystal_size_mid .15
_exptl_crystal_size_min .3
_refine_diff_density_max 0.894
_refine_diff_density_min -0.290
_refine_diff_density_rms 0.068
_refine_ls_abs_structure_details 'Flack H D (1983), Acta Cryst. A39, 876-881'
_refine_ls_abs_structure_Flack 0.01(6)
_refine_ls_extinction_coef 0.0036(7)
_refine_ls_extinction_expression Fc^*^=kFc[1+0.001xFc^2^\l^3^/sin(2\q)]^-1/4^
_refine_ls_extinction_method SHELXL
_refine_ls_goodness_of_fit_all 0.882
_refine_ls_goodness_of_fit_obs 0.854
_refine_ls_hydrogen_treatment riding
_refine_ls_matrix_type full
_refine_ls_number_parameters 296
_refine_ls_number_reflns 3920
_refine_ls_number_restraints 0
_refine_ls_restrained_S_all 1.206
_refine_ls_restrained_S_obs 0.854
_refine_ls_R_factor_all 0.0698
_refine_ls_R_factor_obs 0.0493
_refine_ls_shift/esd_max 0.116
_refine_ls_shift/esd_mean 0.011
_refine_ls_structure_factor_coef Fsqd
_refine_ls_weighting_details 'w=1/[\s^2^(Fo^2^)+(0.1154P)^2^+2.8384P] where P=(Fo^2^+2Fc^2^)/3'
_refine_ls_weighting_scheme calc
_refine_ls_wR_factor_all 0.1934
_refine_ls_wR_factor_obs 0.1281
_reflns_number_observed 3389
_reflns_number_total 3970
_reflns_observed_criterion >2sigma(I)
_cod_data_source_file 904905csup1.cif
_cod_data_source_block 9
_cod_depositor_comments
;
The following automatic conversions were performed:

'_chemical_melting_point' value '-' was changed to '?' - the value is
undefined or not given.

'_symmetry_cell_setting' value 'Trigonal'
changed to 'trigonal' according to
/home/saulius/struct/CIF-dictionaries/cif_core.dic dictionary named
'cif_core.dic' version 2.4.2 from 2011-04-26.

Automatic conversion script
Id: cif_fix_values 1891 2012-01-12 08:04:46Z andrius 

The following automatic conversions were performed:

'_exptl_crystal_density_meas' value '-' was changed to '?' - the
value is perceived as not measured.

Automatic conversion script
Id: cif_fix_values 3008 2015-01-20 13:52:24Z robertas 

The following automatic conversions were performed:

'_refine_ls_weighting_scheme' value 'calc
w=1/[\s^2^(Fo^2^)+(0.1154P)^2^+2.8384P] where P=(Fo^2^+2Fc^2^)/3' was
changed to 'calc'. New tag '_refine_ls_weighting_details' was
created. The value of the new tag was set to
'w=1/[\s^2^(Fo^2^)+(0.1154P)^2^+2.8384P] where P=(Fo^2^+2Fc^2^)/3'.

Automatic conversion script
Id: cif_fix_values 3143 2015-03-26 13:38:13Z robertas 
;
_cod_original_sg_symbol_H-M P3(1)21
_cod_original_formula_sum 'C56.20 H54.40 Cl0.40 N2 O4 P2 Ru'
_cod_database_code 7027620

loop_
_symmetry_equiv_pos_as_xyz
'x, y, z'
'-y, x-y, z+1/3'
'-x+y, -x, z+2/3'
'y, x, -z'
'x-y, -y, -z+2/3'
'-x, -x+y, -z+1/3'

loop_
_atom_site_aniso_label
_atom_site_aniso_U_11
_atom_site_aniso_U_22
_atom_site_aniso_U_33
_atom_site_aniso_U_23
_atom_site_aniso_U_13
_atom_site_aniso_U_12
Ru1 0.0508(3) 0.0462(4) 0.0377(3) 0.0036(3) 0.00181(15) 0.0231(2)
O1 0.054(2) 0.064(3) 0.056(2) 0.007(2) 0.000(2) 0.026(2)
C1 0.061(4) 0.066(4) 0.055(4) -0.003(3) -0.012(3) 0.029(4)
C2 0.073(4) 0.069(4) 0.046(3) 0.007(3) -0.009(3) 0.036(4)
N3 0.056(3) 0.058(3) 0.043(3) 0.004(2) -0.002(2) 0.031(2)
C3 0.069(4) 0.062(4) 0.046(3) 0.007(3) -0.001(3) 0.035(4)
C4 0.083(5) 0.069(4) 0.086(5) -0.007(4) -0.012(5) 0.038(4)
C5 0.065(6) 0.187(13) 0.114(8) 0.036(8) -0.004(5) 0.032(7)
C6 0.065(7) 0.243(19) 0.196(16) 0.052(13) -0.040(9) -0.002(9)
C7 0.077(8) 0.172(13) 0.172(14) -0.010(11) -0.066(9) 0.036(8)
C8 0.111(8) 0.165(11) 0.093(7) -0.046(7) -0.052(7) 0.083(8)
C9 0.115(8) 0.131(8) 0.084(6) -0.030(5) -0.037(5) 0.076(7)
C10 0.078(5) 0.063(4) 0.081(5) 0.010(4) -0.015(4) 0.034(4)
P1 0.0541(9) 0.0484(8) 0.0362(8) 0.0022(6) -0.0001(6) 0.0219(7)
C11 0.076(4) 0.057(4) 0.038(3) 0.001(3) 0.000(3) 0.029(3)
C12 0.077(5) 0.068(5) 0.074(5) 0.007(4) 0.007(4) 0.035(4)
C13 0.110(7) 0.069(5) 0.094(6) 0.019(5) 0.027(5) 0.057(5)
C14 0.145(9) 0.049(4) 0.075(5) -0.001(4) 0.035(6) 0.032(6)
C15 0.130(8) 0.061(5) 0.082(6) -0.007(4) -0.001(5) 0.039(5)
C16 0.119(7) 0.051(4) 0.060(4) -0.007(3) -0.011(4) 0.031(4)
C17 0.058(4) 0.053(4) 0.051(4) 0.005(3) 0.009(3) 0.025(3)
C18 0.063(4) 0.054(4) 0.048(4) 0.014(3) 0.007(3) 0.026(3)
C19 0.074(5) 0.084(5) 0.051(4) 0.017(4) 0.015(3) 0.033(4)
C20 0.076(6) 0.111(7) 0.071(6) 0.024(5) 0.027(5) 0.025(5)
C21 0.055(4) 0.111(7) 0.079(6) 0.004(5) 0.005(4) 0.012(5)
C22 0.054(4) 0.078(5) 0.065(4) -0.001(4) 0.000(4) 0.015(4)
C23 0.059(4) 0.057(4) 0.043(3) 0.003(3) -0.009(3) 0.023(3)
C24 0.089(5) 0.057(4) 0.043(3) 0.001(3) -0.005(3) 0.029(4)
C25 0.113(7) 0.078(5) 0.049(4) 0.003(4) -0.014(4) 0.047(5)
C26 0.128(8) 0.112(7) 0.065(6) 0.011(5) -0.034(5) 0.063(7)
C27 0.102(7) 0.144(9) 0.082(7) 0.003(6) -0.023(5) 0.082(7)
C28 0.087(5) 0.099(6) 0.057(4) 0.003(4) -0.009(4) 0.057(5)
O30 0.143 0.126 0.028 -0.001 0.004 0.101

loop_
_atom_site_label
_atom_site_type_symbol
_atom_site_fract_x
_atom_site_fract_y
_atom_site_fract_z
_atom_site_U_iso_or_equiv
_atom_site_thermal_displace_type
_atom_site_occupancy
_atom_site_calc_flag
_atom_site_refinement_flags
Ru1 Ru 1.43936(3) 0.0000 1.8333 0.0454(2) Uani 1 d S
O1 O 1.3215(2) -0.0565(3) 1.7716(3) 0.0595(10) Uani 1 d .
C1 C 1.3214(4) -0.0510(4) 1.6534(5) 0.062(2) Uani 1 d .
H1A H 1.3357(4) -0.0880(4) 1.6236(5) 0.074 Uiso 1 calc R
C2 C 1.3859(4) 0.0319(4) 1.6173(5) 0.063(2) Uani 1 d .
H2A H 1.3952(4) 0.0308(4) 1.5376(5) 0.075 Uiso 1 calc R
N3 N 1.4577(3) 0.0487(3) 1.6775(4) 0.0513(11) Uani 1 d .
C3 C 1.5208(4) 0.0913(4) 1.6209(5) 0.058(2) Uani 1 d .
H3A H 1.5136(4) 0.1026(4) 1.5484(5) 0.069 Uiso 1 calc R
C4 C 1.2418(5) -0.0741(4) 1.6088(7) 0.079(2) Uani 1 d .
C5 C 1.1799(5) -0.1021(8) 1.6735(10) 0.135(5) Uani 1 d .
H5A H 1.1850(5) -0.1037(8) 1.7501(10) 0.163 Uiso 1 calc R
C6 C 1.1088(7) -0.1287(11) 1.6268(17) 0.203(9) Uani 1 d .
H6A H 1.0653(7) -0.1544(11) 1.6721(17) 0.243 Uiso 1 calc R
C7 C 1.0984(7) -0.1201(8) 1.5228(15) 0.152(5) Uani 1 d .
H7A H 1.0498(7) -0.1322(8) 1.4964(15) 0.183 Uiso 1 calc R
C8 C 1.1580(8) -0.0941(8) 1.4556(9) 0.117(4) Uani 1 d .
H8A H 1.1502(8) -0.0926(8) 1.3797(9) 0.140 Uiso 1 calc R
C9 C 1.2311(6) -0.0693(6) 1.4942(8) 0.103(3) Uani 1 d .
H9A H 1.2731(6) -0.0496(6) 1.4457(8) 0.124 Uiso 1 calc R
C10 C 1.3680(5) 0.0967(4) 1.6389(6) 0.074(2) Uani 1 d .
H10A H 1.4107(5) 0.1451(4) 1.6141(6) 0.112 Uiso 1 calc R
H10B H 1.3602(5) 0.0996(4) 1.7171(6) 0.112 Uiso 1 calc R
H10C H 1.3219(5) 0.0862(4) 1.5993(6) 0.112 Uiso 1 calc R
P1 P 1.56095(9) 0.09082(9) 1.88246(12) 0.0479(4) Uani 1 d .
C11 C 1.5731(4) 0.1848(4) 1.9292(5) 0.059(2) Uani 1 d .
C12 C 1.5243(5) 0.2098(4) 1.8952(6) 0.074(2) Uani 1 d .
H12A H 1.4810(5) 0.1764(4) 1.8534(6) 0.089 Uiso 1 calc R
C13 C 1.5362(6) 0.2825(5) 1.9199(8) 0.086(2) Uani 1 d .
H13A H 1.5011(6) 0.2974(5) 1.8958(8) 0.103 Uiso 1 calc R
C14 C 1.6003(7) 0.3329(5) 1.9803(7) 0.097(3) Uani 1 d .
H14A H 1.6091(7) 0.3821(5) 1.9976(7) 0.116 Uiso 1 calc R
C15 C 1.6516(7) 0.3096(5) 2.0151(7) 0.095(3) Uani 1 d .
H15A H 1.6952(7) 0.3435(5) 2.0560(7) 0.114 Uiso 1 calc R
C16 C 1.6390(6) 0.2369(4) 1.9899(6) 0.082(2) Uani 1 d .
H16A H 1.6743(6) 0.2221(4) 2.0133(6) 0.098 Uiso 1 calc R
C17 C 1.6294(4) 0.1276(4) 1.7660(5) 0.0554(15) Uani 1 d .
C18 C 1.6007(4) 0.1235(4) 1.6558(5) 0.056(2) Uani 1 d .
C19 C 1.6549(4) 0.1582(4) 1.5698(6) 0.073(2) Uani 1 d .
H19A H 1.6375(4) 0.1548(4) 1.4972(6) 0.088 Uiso 1 calc R
C20 C 1.7318(5) 0.1964(6) 1.5906(7) 0.096(3) Uani 1 d .
H20A H 1.7667(5) 0.2198(6) 1.5325(7) 0.115 Uiso 1 calc R
C21 C 1.7589(5) 0.2009(6) 1.6961(8) 0.095(3) Uani 1 d .
H21A H 1.8121(5) 0.2267(6) 1.7093(8) 0.114 Uiso 1 calc R
C22 C 1.7075(4) 0.1672(4) 1.7834(6) 0.073(2) Uani 1 d .
H22A H 1.7265(4) 0.1716(4) 1.8552(6) 0.088 Uiso 1 calc R
C23 C 1.6085(4) 0.0675(4) 1.9934(5) 0.056(2) Uani 1 d .
C24 C 1.5835(4) 0.0692(4) 2.1014(5) 0.066(2) Uani 1 d .
H24A H 1.5491(4) 0.0872(4) 2.1141(5) 0.080 Uiso 1 calc R
C25 C 1.6106(6) 0.0434(5) 2.1916(6) 0.080(2) Uani 1 d .
H25A H 1.5933(6) 0.0433(5) 2.2633(6) 0.096 Uiso 1 calc R
C26 C 1.6621(6) 0.0187(6) 2.1722(7) 0.101(3) Uani 1 d .
H26A H 1.6795(6) 0.0013(6) 2.2313(7) 0.121 Uiso 1 calc R
C27 C 1.6891(6) 0.0189(6) 2.0653(8) 0.100(3) Uani 1 d .
H27A H 1.7257(6) 0.0036(6) 2.0540(8) 0.120 Uiso 1 calc R
C28 C 1.6614(5) 0.0420(5) 1.9756(6) 0.076(2) Uani 1 d .
H28A H 1.6781(5) 0.0404(5) 1.9040(6) 0.092 Uiso 1 calc R
O30 O 1.4603 0.0671 1.3270 0.084 Uani 1 d .
H30A H 1.4791 0.0658 1.4020 0.101 Uiso 1 d .
H30B H 1.4244 0.0873 1.3318 0.101 Uiso 1 d .
C50 C 1.1202(42) 0.1202(42) 1.5000 0.108(21) Uiso 0.20 d SP
Cl1 Cl 1.1611(13) 0.2304(13) 1.4996(18) 0.086(6) Uiso 0.10 d P
Cl2 Cl 1.0752(27) 0.0658(27) 1.4429(34) 0.166(14) Uiso 0.10 d P

loop_
_atom_type_symbol
_atom_type_description
_atom_type_scat_dispersion_real
_atom_type_scat_dispersion_imag
_atom_type_scat_source
C C 0.0033 0.0016 'International Tables Vol C Tables 4.2.6.8 and 6.1.1.4'
H H 0.0000 0.0000 'International Tables Vol C Tables 4.2.6.8 and 6.1.1.4'
N N 0.0061 0.0033 'International Tables Vol C Tables 4.2.6.8 and 6.1.1.4'
O O 0.0106 0.0060 'International Tables Vol C Tables 4.2.6.8 and 6.1.1.4'
P P 0.1023 0.0942 'International Tables Vol C Tables 4.2.6.8 and 6.1.1.4'
Ru Ru -1.2594 0.8363 'International Tables Vol C Tables 4.2.6.8 and 6.1.1.4'
Cl Cl 0.1484 0.1585 'International Tables Vol C Tables 4.2.6.8 and 6.1.1.4'

loop_
_geom_angle_atom_site_label_1
_geom_angle_atom_site_label_2
_geom_angle_atom_site_label_3
_geom_angle
_geom_angle_site_symmetry_1
_geom_angle_site_symmetry_3
N3 Ru1 N3 173.4(3) . 5_558
N3 Ru1 O1 94.7(2) . 5_558
N3 Ru1 O1 79.8(2) 5_558 5_558
N3 Ru1 O1 79.8(2) . .
N3 Ru1 O1 94.7(2) 5_558 .
O1 Ru1 O1 69.0(3) 5_558 .
N3 Ru1 P1 89.71(15) . .
N3 Ru1 P1 94.73(15) 5_558 .
O1 Ru1 P1 98.70(15) 5_558 .
O1 Ru1 P1 162.82(14) . .
N3 Ru1 P1 94.73(15) . 5_558
N3 Ru1 P1 89.71(14) 5_558 5_558
O1 Ru1 P1 162.82(14) 5_558 5_558
O1 Ru1 P1 98.71(15) . 5_558
P1 Ru1 P1 95.65(8) . 5_558
C1 O1 Ru1 110.2(3) . .
O1 C1 C4 111.9(6) . .
O1 C1 C2 109.0(5) . .
C4 C1 C2 113.9(6) . .
N3 C2 C10 109.4(5) . .
N3 C2 C1 107.0(5) . .
C10 C2 C1 115.5(6) . .
C3 N3 C2 113.4(5) . .
C3 N3 Ru1 132.1(4) . .
C2 N3 Ru1 114.5(4) . .
N3 C3 C18 128.6(6) . .
C5 C4 C9 117.8(9) . .
C5 C4 C1 122.2(8) . .
C9 C4 C1 120.0(8) . .
C6 C5 C4 119.3(13) . .
C7 C6 C5 123.5(14) . .
C8 C7 C6 118.5(12) . .
C7 C8 C9 121.6(11) . .
C4 C9 C8 118.7(11) . .
C23 P1 C17 106.6(3) . .
C23 P1 C11 102.2(3) . .
C17 P1 C11 97.7(3) . .
C23 P1 Ru1 118.2(2) . .
C17 P1 Ru1 113.8(2) . .
C11 P1 Ru1 115.8(2) . .
C12 C11 C16 117.6(7) . .
C12 C11 P1 121.6(6) . .
C16 C11 P1 120.4(6) . .
C11 C12 C13 122.8(8) . .
C14 C13 C12 119.4(9) . .
C13 C14 C15 119.3(8) . .
C16 C15 C14 120.7(9) . .
C15 C16 C11 120.2(9) . .
C22 C17 C18 118.9(6) . .
C22 C17 P1 121.2(5) . .
C18 C17 P1 119.4(5) . .
C19 C18 C17 118.0(6) . .
C19 C18 C3 114.0(6) . .
C17 C18 C3 127.9(6) . .
C20 C19 C18 121.1(7) . .
C19 C20 C21 120.6(7) . .
C22 C21 C20 120.1(8) . .
C21 C22 C17 121.1(8) . .
C28 C23 C24 119.6(6) . .
C28 C23 P1 124.1(5) . .
C24 C23 P1 116.0(5) . .
C25 C24 C23 119.9(8) . .
C26 C25 C24 119.5(8) . .
C25 C26 C27 121.1(8) . .
C28 C27 C26 120.1(8) . .
C23 C28 C27 119.8(8) . .
Cl2 C50 Cl2 70.9(59) . 4_648
Cl2 C50 Cl1 136.2(22) . .
Cl2 C50 Cl1 124.0(22) 4_648 .
Cl2 C50 Cl1 123.6(22) . 4_648
Cl2 C50 Cl1 135.8(22) 4_648 4_648
Cl1 C50 Cl1 77.0(33) . 4_648
C50 Cl1 Cl1 51.6(17) . 4_648
C50 Cl2 Cl2 54.5(30) . 4_648

loop_
_geom_bond_atom_site_label_1
_geom_bond_atom_site_label_2
_geom_bond_distance
_geom_bond_site_symmetry_2
Ru1 N3 2.059(5) .
Ru1 N3 2.059(5) 5_558
Ru1 O1 2.164(4) 5_558
Ru1 O1 2.164(4) .
Ru1 P1 2.258(2) .
Ru1 P1 2.259(2) 5_558
O1 C1 1.427(7) .
C1 C4 1.511(11) .
C1 C2 1.563(10) .
C2 N3 1.484(8) .
C2 C10 1.523(10) .
N3 C3 1.303(8) .
C3 C18 1.447(10) .
C4 C5 1.322(13) .
C4 C9 1.407(12) .
C5 C6 1.36(2) .
C6 C7 1.29(2) .
C7 C8 1.31(2) .
C8 C9 1.364(14) .
P1 C23 1.826(6) .
P1 C17 1.834(6) .
P1 C11 1.850(7) .
C11 C12 1.357(10) .
C11 C16 1.404(11) .
C12 C13 1.378(11) .
C13 C14 1.372(14) .
C14 C15 1.381(15) .
C15 C16 1.374(11) .
C17 C22 1.362(10) .
C17 C18 1.430(9) .
C18 C19 1.403(9) .
C19 C20 1.350(12) .
C20 C21 1.365(12) .
C21 C22 1.385(11) .
C23 C28 1.396(10) .
C23 C24 1.398(9) .
C24 C25 1.418(10) .
C25 C26 1.360(13) .
C26 C27 1.394(13) .
C27 C28 1.392(11) .
C50 Cl2 1.22(6) .
C50 Cl2 1.22(6) 4_648
C50 Cl1 1.92(7) .
C50 Cl1 1.92(7) 4_648
Cl1 Cl1 2.39(5) 4_648
Cl2 Cl2 1.41(8) 4_648

loop_
_geom_torsion_atom_site_label_1
_geom_torsion_atom_site_label_2
_geom_torsion_atom_site_label_3
_geom_torsion_atom_site_label_4
_geom_torsion
_geom_torsion_site_symmetry_1
_geom_torsion_site_symmetry_4
N3 Ru1 O1 C1 18.4(4) . .
N3 Ru1 O1 C1 -165.4(4) 5_558 .
O1 Ru1 O1 C1 117.5(5) 5_558 .
P1 Ru1 O1 C1 71.4(6) . .
P1 Ru1 O1 C1 -74.9(4) 5_558 .
Ru1 O1 C1 C4 -167.8(5) . .
Ru1 O1 C1 C2 -40.9(6) . .
O1 C1 C2 N3 48.1(7) . .
C4 C1 C2 N3 173.9(6) . .
O1 C1 C2 C10 -73.9(7) . .
C4 C1 C2 C10 51.8(8) . .
C10 C2 N3 C3 -87.5(7) . .
C1 C2 N3 C3 146.7(6) . .
C10 C2 N3 Ru1 92.9(6) . .
C1 C2 N3 Ru1 -32.9(6) . .
N3 Ru1 N3 C3 156.0(6) 5_558 .
O1 Ru1 N3 C3 122.4(6) 5_558 .
O1 Ru1 N3 C3 -169.9(6) . .
P1 Ru1 N3 C3 23.7(6) . .
P1 Ru1 N3 C3 -71.9(6) 5_558 .
N3 Ru1 N3 C2 -24.5(4) 5_558 .
O1 Ru1 N3 C2 -58.1(4) 5_558 .
O1 Ru1 N3 C2 9.5(4) . .
P1 Ru1 N3 C2 -156.8(4) . .
P1 Ru1 N3 C2 107.6(4) 5_558 .
C2 N3 C3 C18 175.0(6) . .
Ru1 N3 C3 C18 -5.5(10) . .
O1 C1 C4 C5 -5.5(13) . .
C2 C1 C4 C5 -129.7(10) . .
O1 C1 C4 C9 177.4(7) . .
C2 C1 C4 C9 53.2(10) . .
C9 C4 C5 C6 3.4(20) . .
C1 C4 C5 C6 -173.8(13) . .
C4 C5 C6 C7 -8.3(30) . .
C5 C6 C7 C8 9.6(30) . .
C6 C7 C8 C9 -6.3(25) . .
C5 C4 C9 C8 -0.5(15) . .
C1 C4 C9 C8 176.8(9) . .
C7 C8 C9 C4 1.9(19) . .
N3 Ru1 P1 C23 -154.6(3) . .
N3 Ru1 P1 C23 30.3(3) 5_558 .
O1 Ru1 P1 C23 110.7(3) 5_558 .
O1 Ru1 P1 C23 153.5(5) . .
P1 Ru1 P1 C23 -59.9(2) 5_558 .
N3 Ru1 P1 C17 -28.4(3) . .
N3 Ru1 P1 C17 156.5(3) 5_558 .
O1 Ru1 P1 C17 -123.1(3) 5_558 .
O1 Ru1 P1 C17 -80.3(5) . .
P1 Ru1 P1 C17 66.3(2) 5_558 .
N3 Ru1 P1 C11 83.7(3) . .
N3 Ru1 P1 C11 -91.4(3) 5_558 .
O1 Ru1 P1 C11 -11.1(2) 5_558 .
O1 Ru1 P1 C11 31.8(5) . .
P1 Ru1 P1 C11 178.4(2) 5_558 .
C23 P1 C11 C12 -155.8(6) . .
C17 P1 C11 C12 95.3(6) . .
Ru1 P1 C11 C12 -25.9(6) . .
C23 P1 C11 C16 32.2(6) . .
C17 P1 C11 C16 -76.7(6) . .
Ru1 P1 C11 C16 162.1(5) . .
C16 C11 C12 C13 -1.4(11) . .
P1 C11 C12 C13 -173.6(6) . .
C11 C12 C13 C14 0.8(12) . .
C12 C13 C14 C15 0.0(13) . .
C13 C14 C15 C16 -0.1(14) . .
C14 C15 C16 C11 -0.6(13) . .
C12 C11 C16 C15 1.3(11) . .
P1 C11 C16 C15 173.6(7) . .
C23 P1 C17 C22 -31.4(7) . .
C11 P1 C17 C22 73.8(6) . .
Ru1 P1 C17 C22 -163.5(5) . .
C23 P1 C17 C18 156.8(5) . .
C11 P1 C17 C18 -97.9(6) . .
Ru1 P1 C17 C18 24.7(6) . .
C22 C17 C18 C19 2.5(10) . .
P1 C17 C18 C19 174.5(5) . .
C22 C17 C18 C3 -173.5(7) . .
P1 C17 C18 C3 -1.6(9) . .
N3 C3 C18 C19 171.9(7) . .
N3 C3 C18 C17 -11.9(11) . .
C17 C18 C19 C20 -2.1(11) . .
C3 C18 C19 C20 174.6(8) . .
C18 C19 C20 C21 1.3(14) . .
C19 C20 C21 C22 -0.9(16) . .
C20 C21 C22 C17 1.5(14) . .
C18 C17 C22 C21 -2.3(12) . .
P1 C17 C22 C21 -174.1(7) . .
C17 P1 C23 C28 -31.3(7) . .
C11 P1 C23 C28 -133.3(6) . .
Ru1 P1 C23 C28 98.3(6) . .
C17 P1 C23 C24 154.7(5) . .
C11 P1 C23 C24 52.8(6) . .
Ru1 P1 C23 C24 -75.7(5) . .
C28 C23 C24 C25 -1.4(10) . .
P1 C23 C24 C25 172.8(6) . .
C23 C24 C25 C26 1.3(12) . .
C24 C25 C26 C27 0.5(14) . .
C25 C26 C27 C28 -2.3(16) . .
C24 C23 C28 C27 -0.4(12) . .
P1 C23 C28 C27 -174.1(7) . .
C26 C27 C28 C23 2.2(14) . .
Cl2 C50 Cl1 Cl1 -125.4(50) . 4_648
Cl2 C50 Cl1 Cl1 137.0(36) 4_648 4_648
Cl1 C50 Cl1 Cl1 0.0 4_648 4_648
Cl2 C50 Cl2 Cl2 0.000(3) 4_648 4_648
Cl1 C50 Cl2 Cl2 -119.6(46) . 4_648
Cl1 C50 Cl2 Cl2 132.8(33) 4_648 4_648
